data_7119400
loop_
_publ_author_name
'Hu, Yimin'
'Ma, Jie'
'Li, Lidong'
'Hu, Qiong'
'Lv, Shuang'
'Liu, Baohua'
'Wang, Shaowu'

_publ_section_title
;
 Fused multifunctionalized dibenzoselenophenes from tetraynes.
;
_journal_issue 9
_journal_name_full 'Chemical communications (Cambridge, England)'
_journal_page_first 1542
_journal_page_last 1545
_journal_paper_doi 10.1039/c6cc09732d
_journal_volume 53
_journal_year 2017
_chemical_formula_sum 'C39 H36 O4 Se'
_chemical_formula_weight 647.64
_chemical_name_systematic
; 
 ? 
;
_space_group_IT_number 14
_symmetry_cell_setting monoclinic
_symmetry_space_group_name_Hall '-P 2yn'
_symmetry_space_group_name_H-M 'P 1 21/n 1'
_atom_sites_solution_hydrogens geom
_atom_sites_solution_primary direct
_atom_sites_solution_secondary difmap
_audit_creation_method SHELXL-97
_audit_update_record
;
2016-11-24 deposited with the CCDC.
2017-01-04 downloaded from the CCDC.
;
_cell_angle_alpha 90.00
_cell_angle_beta 97.494(2)
_cell_angle_gamma 90.00
_cell_formula_units_Z 4
_cell_length_a 14.263(2)
_cell_length_b 8.8263(13)
_cell_length_c 27.540(4)
_cell_measurement_reflns_used 4609
_cell_measurement_temperature 293(2)
_cell_measurement_theta_max 27.32
_cell_measurement_theta_min 2.43
_cell_volume 3437.4(9)
_computing_cell_refinement 'Bruker SMART'
_computing_data_collection 'Bruker SMART'
_computing_data_reduction 'Bruker SAINT'
_computing_molecular_graphics 'Bruker SHELXTL'
_computing_publication_material 'Bruker SHELXTL'
_computing_structure_refinement 'SHELXL-97 (Sheldrick, 1997)'
_computing_structure_solution 'SHELXS-97 (Sheldrick, 1990)'
_diffrn_ambient_temperature 293(2)
_diffrn_measured_fraction_theta_full 0.975
_diffrn_measured_fraction_theta_max 0.975
_diffrn_measurement_device_type 'CCD area detector'
_diffrn_measurement_method 'phi and omega scans'
_diffrn_radiation_monochromator graphite
_diffrn_radiation_source 'fine-focus sealed tube'
_diffrn_radiation_type MoK\a
_diffrn_radiation_wavelength 0.71073
_diffrn_reflns_av_R_equivalents 0.1000
_diffrn_reflns_av_sigmaI/netI 0.1283
_diffrn_reflns_limit_h_max 17
_diffrn_reflns_limit_h_min -18
_diffrn_reflns_limit_k_max 11
_diffrn_reflns_limit_k_min -11
_diffrn_reflns_limit_l_max 35
_diffrn_reflns_limit_l_min -32
_diffrn_reflns_number 27976
_diffrn_reflns_theta_full 27.51
_diffrn_reflns_theta_max 27.51
_diffrn_reflns_theta_min 1.49
_exptl_absorpt_coefficient_mu 1.130
_exptl_absorpt_correction_T_max 0.8056
_exptl_absorpt_correction_T_min 0.7732
_exptl_absorpt_correction_type multi-scan
_exptl_crystal_colour colorless
_exptl_crystal_density_diffrn 1.251
_exptl_crystal_density_method 'not measured'
_exptl_crystal_description block
_exptl_crystal_F_000 1344
_exptl_crystal_size_max 0.24
_exptl_crystal_size_mid 0.23
_exptl_crystal_size_min 0.20
_refine_diff_density_max 0.556
_refine_diff_density_min -0.219
_refine_diff_density_rms 0.044
_refine_ls_extinction_method none
_refine_ls_goodness_of_fit_ref 0.977
_refine_ls_hydrogen_treatment mixed
_refine_ls_matrix_type full
_refine_ls_number_parameters 424
_refine_ls_number_reflns 7722
_refine_ls_number_restraints 0
_refine_ls_restrained_S_all 0.977
_refine_ls_R_factor_all 0.2105
_refine_ls_R_factor_gt 0.0883
_refine_ls_shift/su_max 0.010
_refine_ls_shift/su_mean 0.000
_refine_ls_structure_factor_coef Fsqd
_refine_ls_weighting_details 'calc w=1/[\s^2^(Fo^2^)+(0.0754P)^2^+0.6482P] where P=(Fo^2^+2Fc^2^)/3'
_refine_ls_weighting_scheme calc
_refine_ls_wR_factor_gt 0.1485
_refine_ls_wR_factor_ref 0.1822
_reflns_number_gt 3107
_reflns_number_total 7722
_reflns_threshold_expression >2sigma(I)
_cod_data_source_file c6cc09732d2.cif
_cod_data_source_block 151119a_0m
_cod_depositor_comments
;
The following automatic conversions were performed:

'_symmetry_cell_setting' value 'Monoclinic' changed to 'monoclinic'
according to
/usr/data/users/saulius/crontab/automatic-downloads/rss-feeds/RSC/lib/dictionaries/cif_core.dic
dictionary named 'cif_core.dic' version 2.4.2 from 2011-04-26.

Automatic conversion script
Id: cif_fix_values 4268 2015-11-12 08:31:59Z antanas 

 Adding full bibliography for 7119399--7119402.cif.
;
_cod_original_cell_volume 3437.5(9)
_cod_original_sg_symbol_H-M P2(1)/n
_cod_database_code 7119400

loop_
_symmetry_equiv_pos_as_xyz
'x, y, z'
'-x+1/2, y+1/2, -z+1/2'
'-x, -y, -z'
'x-1/2, -y-1/2, z-1/2'

loop_
_atom_site_label
_atom_site_type_symbol
_atom_site_fract_x
_atom_site_fract_y
_atom_site_fract_z
_atom_site_U_iso_or_equiv
_atom_site_adp_type
_atom_site_occupancy
_atom_site_symmetry_multiplicity
_atom_site_calc_flag
_atom_site_refinement_flags
_atom_site_disorder_assembly
_atom_site_disorder_group
C1 C 0.0036(3) 1.2305(5) 0.12499(17) 0.0705(12) Uani 1 1 d . . .
C2 C -0.0774(4) 1.3065(6) 0.1351(2) 0.0895(15) Uani 1 1 d . . .
H2 H -0.1363 1.2834 0.1181 0.107 Uiso 1 1 calc R . .
C3 C -0.0681(4) 1.4154(6) 0.1704(2) 0.0994(17) Uani 1 1 d . . .
H3 H -0.1212 1.4671 0.1779 0.119 Uiso 1 1 calc R . .
C4 C 0.0199(4) 1.4492(6) 0.1951(2) 0.0972(17) Uani 1 1 d . . .
H4 H 0.0257 1.5246 0.2189 0.117 Uiso 1 1 calc R . .
C5 C 0.0996(4) 1.3724(5) 0.18492(19) 0.0795(14) Uani 1 1 d . . .
H5 H 0.1584 1.3971 0.2018 0.095 Uiso 1 1 calc R . .
C6 C 0.0929(3) 1.2597(5) 0.15002(16) 0.0608(11) Uani 1 1 d . . .
C7 C 0.1672(3) 1.1616(4) 0.13570(14) 0.0562(11) Uani 1 1 d . . .
C8 C 0.2631(3) 1.1553(5) 0.15475(14) 0.0564(11) Uani 1 1 d . . .
C9 C 0.3211(3) 1.0472(5) 0.13614(16) 0.0647(12) Uani 1 1 d . . .
C10 C 0.2839(3) 0.9467(5) 0.09956(17) 0.0802(14) Uani 1 1 d . . .
C11 C 0.3355(4) 0.8211(7) 0.0771(2) 0.129(2) Uani 1 1 d . . .
H11A H 0.3580 0.7451 0.1013 0.155 Uiso 1 1 calc R . .
H11B H 0.3887 0.8601 0.0623 0.155 Uiso 1 1 calc R . .
C12 C 0.2569(3) 0.7538(7) 0.0369(2) 0.0878(16) Uani 1 1 d . . .
C13 C 0.1622(4) 0.8318(7) 0.0436(2) 0.128(2) Uani 1 1 d . . .
H13A H 0.1332 0.8762 0.0131 0.153 Uiso 1 1 calc R . .
H13B H 0.1184 0.7601 0.0550 0.153 Uiso 1 1 calc R . .
C14 C 0.1894(4) 0.9523(6) 0.08138(17) 0.0814(15) Uani 1 1 d . . .
C15 C 0.1317(3) 1.0581(5) 0.09919(16) 0.0666(12) Uani 1 1 d . . .
C16 C 0.3082(3) 1.2563(4) 0.19435(15) 0.0531(10) Uani 1 1 d . . .
C17 C 0.3574(3) 1.3833(5) 0.18365(17) 0.0700(13) Uani 1 1 d . . .
H17 H 0.3590 1.4095 0.1511 0.084 Uiso 1 1 calc R . .
C18 C 0.4041(3) 1.4727(5) 0.2200(2) 0.0740(14) Uani 1 1 d . . .
C19 C 0.4022(4) 1.4336(6) 0.2678(2) 0.0791(15) Uani 1 1 d . . .
H19 H 0.4348 1.4921 0.2926 0.095 Uiso 1 1 calc R . .
C20 C 0.3526(4) 1.3083(6) 0.27961(17) 0.0812(14) Uani 1 1 d . . .
H20 H 0.3507 1.2828 0.3122 0.097 Uiso 1 1 calc R . .
C21 C 0.3056(3) 1.2208(5) 0.24286(16) 0.0696(12) Uani 1 1 d . . .
H21 H 0.2717 1.1365 0.2509 0.084 Uiso 1 1 calc R . .
C22 C 0.4572(6) 1.6135(8) 0.2064(3) 0.168(3) Uani 1 1 d . . .
H22A H 0.4135 1.6833 0.1891 0.251 Uiso 1 1 calc R . .
H22B H 0.5040 1.5848 0.1860 0.251 Uiso 1 1 calc R . .
H22C H 0.4877 1.6607 0.2357 0.251 Uiso 1 1 calc R . .
C23 C 0.4206(4) 1.0395(5) 0.15394(16) 0.0669(12) Uani 1 1 d . . .
C24 C 0.5034(4) 1.0346(5) 0.16688(17) 0.0688(13) Uani 1 1 d . . .
C25 C 0.6036(4) 1.0379(6) 0.18149(18) 0.0717(13) Uani 1 1 d . . .
C26 C 0.6431(4) 1.1474(7) 0.2135(2) 0.1025(18) Uani 1 1 d . . .
H26 H 0.6045 1.2169 0.2267 0.123 Uiso 1 1 calc R . .
C27 C 0.7386(6) 1.1538(10) 0.2257(3) 0.137(3) Uani 1 1 d . . .
H27 H 0.7655 1.2277 0.2472 0.165 Uiso 1 1 calc R . .
C28 C 0.7935(5) 1.0534(11) 0.2065(3) 0.130(3) Uani 1 1 d . . .
H28 H 0.8586 1.0588 0.2157 0.156 Uiso 1 1 calc R . .
C29 C 0.7594(5) 0.9440(8) 0.1746(3) 0.1060(19) Uani 1 1 d . . .
C30 C 0.6608(4) 0.9374(6) 0.1623(2) 0.0906(16) Uani 1 1 d . . .
H30 H 0.6344 0.8632 0.1408 0.109 Uiso 1 1 calc R . .
C31 C 0.8212(5) 0.8352(10) 0.1533(3) 0.170(3) Uani 1 1 d . . .
H31A H 0.8373 0.8745 0.1230 0.255 Uiso 1 1 calc R . .
H31B H 0.7886 0.7405 0.1474 0.255 Uiso 1 1 calc R . .
H31C H 0.8778 0.8199 0.1757 0.255 Uiso 1 1 calc R . .
C32 C 0.2475(4) 0.5870(8) 0.0423(2) 0.0956(17) Uani 1 1 d . . .
C33 C 0.1695(6) 0.3691(7) 0.0040(3) 0.135(2) Uani 1 1 d . . .
H33 H 0.1564 0.3373 0.0366 0.162 Uiso 1 1 calc R . .
C34 C 0.0827(5) 0.3507(8) -0.0318(3) 0.178(4) Uani 1 1 d . . .
H34A H 0.0932 0.3928 -0.0628 0.267 Uiso 1 1 calc R . .
H34B H 0.0310 0.4026 -0.0200 0.267 Uiso 1 1 calc R . .
H34C H 0.0678 0.2450 -0.0358 0.267 Uiso 1 1 calc R . .
C35 C 0.2507(6) 0.2878(8) -0.0086(4) 0.222(5) Uani 1 1 d . . .
H35A H 0.2676 0.3264 -0.0389 0.333 Uiso 1 1 calc R . .
H35B H 0.2357 0.1821 -0.0122 0.333 Uiso 1 1 calc R . .
H35C H 0.3028 0.3010 0.0168 0.333 Uiso 1 1 calc R . .
C36 C 0.2853(4) 0.7862(6) -0.0128(2) 0.0856(16) Uani 1 1 d . . .
C37 C 0.4016(6) 0.7274(12) -0.0644(4) 0.138(3) Uani 1 1 d . . .
H37 H 0.3839 0.8252 -0.0797 0.165 Uiso 1 1 calc R A 1
C38 C 0.366(2) 0.586(3) -0.1002(8) 0.168(9) Uani 0.64(4) 1 d P B 1
H38A H 0.3838 0.6028 -0.1321 0.252 Uiso 0.64(4) 1 calc PR B 1
H38B H 0.2983 0.5772 -0.1027 0.252 Uiso 0.64(4) 1 calc PR B 1
H38C H 0.3944 0.4936 -0.0868 0.252 Uiso 0.64(4) 1 calc PR B 1
C39 C 0.5078(11) 0.711(5) -0.0526(8) 0.195(14) Uani 0.64(4) 1 d P B 1
H39A H 0.5226 0.6125 -0.0388 0.292 Uiso 0.64(4) 1 calc PR B 1
H39B H 0.5318 0.7874 -0.0294 0.292 Uiso 0.64(4) 1 calc PR B 1
H39C H 0.5365 0.7223 -0.0820 0.292 Uiso 0.64(4) 1 calc PR B 1
C38' C 0.430(6) 0.613(7) -0.079(2) 0.23(3) Uani 0.36(4) 1 d P B 2
H38D H 0.4663 0.5590 -0.0532 0.347 Uiso 0.36(4) 1 calc PR B 2
H38E H 0.4683 0.6344 -0.1046 0.347 Uiso 0.36(4) 1 calc PR B 2
H38F H 0.3769 0.5512 -0.0928 0.347 Uiso 0.36(4) 1 calc PR B 2
C39' C 0.474(4) 0.867(8) -0.0437(10) 0.19(3) Uani 0.36(4) 1 d P B 2
H39D H 0.5215 0.8286 -0.0189 0.283 Uiso 0.36(4) 1 calc PR B 2
H39E H 0.4386 0.9452 -0.0301 0.283 Uiso 0.36(4) 1 calc PR B 2
H39F H 0.5035 0.9077 -0.0702 0.283 Uiso 0.36(4) 1 calc PR B 2
O1 O 0.2837(4) 0.5136(7) 0.07564(18) 0.186(2) Uani 1 1 d . . .
O2 O 0.1925(3) 0.5306(4) 0.00486(13) 0.0863(10) Uani 1 1 d . . .
O3 O 0.2463(3) 0.8741(5) -0.04202(18) 0.1394(17) Uani 1 1 d . . .
O4 O 0.3600(3) 0.7059(4) -0.02062(13) 0.0905(10) Uani 1 1 d . B .
Se1 Se 0.00172(3) 1.07296(6) 0.079059(19) 0.0866(3) Uani 1 1 d . . .

loop_
_atom_site_aniso_label
_atom_site_aniso_U_11
_atom_site_aniso_U_22
_atom_site_aniso_U_33
_atom_site_aniso_U_23
_atom_site_aniso_U_13
_atom_site_aniso_U_12
C1 0.062(3) 0.067(3) 0.079(3) 0.003(2) -0.001(3) 0.006(3)
C2 0.070(4) 0.084(4) 0.110(4) -0.008(3) -0.007(3) 0.007(3)
C3 0.073(4) 0.093(4) 0.130(5) -0.018(4) 0.009(4) 0.021(3)
C4 0.084(4) 0.092(4) 0.113(4) -0.030(3) 0.005(4) 0.012(3)
C5 0.065(3) 0.075(3) 0.095(4) -0.018(3) -0.003(3) 0.011(3)
C6 0.062(3) 0.057(3) 0.060(3) 0.003(2) -0.006(2) -0.001(2)
C7 0.056(3) 0.059(3) 0.051(3) 0.002(2) -0.003(2) 0.006(2)
C8 0.056(3) 0.062(3) 0.047(2) -0.001(2) -0.006(2) -0.002(2)
C9 0.054(3) 0.076(3) 0.059(3) -0.011(2) -0.010(2) 0.003(2)
C10 0.064(3) 0.095(4) 0.076(3) -0.036(3) -0.015(3) 0.012(3)
C11 0.084(4) 0.164(6) 0.126(5) -0.095(5) -0.034(4) 0.033(4)
C12 0.069(4) 0.106(4) 0.081(4) -0.049(3) -0.018(3) 0.010(3)
C13 0.075(4) 0.166(6) 0.131(5) -0.089(5) -0.029(3) 0.030(4)
C14 0.066(3) 0.097(4) 0.075(3) -0.034(3) -0.016(3) 0.007(3)
C15 0.059(3) 0.074(3) 0.061(3) -0.015(2) -0.013(2) 0.007(2)
C16 0.051(3) 0.053(3) 0.053(3) -0.002(2) -0.003(2) -0.001(2)
C17 0.071(3) 0.074(3) 0.062(3) 0.000(2) -0.004(3) -0.004(3)
C18 0.064(3) 0.065(3) 0.089(4) -0.013(3) -0.006(3) -0.012(2)
C19 0.075(4) 0.081(4) 0.074(4) -0.027(3) -0.017(3) 0.011(3)
C20 0.100(4) 0.089(4) 0.050(3) -0.010(3) -0.010(3) 0.006(3)
C21 0.084(3) 0.067(3) 0.055(3) 0.002(2) 0.000(3) -0.003(2)
C22 0.186(8) 0.138(6) 0.172(7) -0.006(5) -0.005(6) -0.056(6)
C23 0.066(4) 0.072(3) 0.059(3) -0.012(2) -0.006(3) 0.004(3)
C24 0.059(4) 0.078(3) 0.065(3) -0.002(2) -0.009(3) 0.000(3)
C25 0.062(4) 0.081(3) 0.069(3) 0.012(3) -0.001(3) -0.001(3)
C26 0.065(4) 0.135(5) 0.104(4) -0.024(4) -0.002(3) -0.023(3)
C27 0.085(6) 0.172(7) 0.151(6) -0.025(6) -0.001(5) -0.031(5)
C28 0.060(5) 0.180(8) 0.146(7) 0.017(6) 0.001(5) -0.013(5)
C29 0.083(5) 0.128(5) 0.111(5) 0.028(4) 0.026(4) 0.020(4)
C30 0.076(4) 0.094(4) 0.098(4) 0.014(3) -0.003(3) 0.010(3)
C31 0.120(6) 0.214(8) 0.186(7) 0.024(7) 0.055(6) 0.059(6)
C32 0.103(5) 0.124(5) 0.058(4) -0.001(4) 0.005(3) -0.001(4)
C33 0.141(7) 0.089(5) 0.176(7) 0.033(4) 0.026(6) -0.033(5)
C34 0.120(6) 0.116(5) 0.293(11) -0.055(6) 0.007(7) -0.044(5)
C35 0.136(7) 0.090(5) 0.431(17) -0.045(7) 0.000(9) 0.011(5)
C36 0.082(4) 0.057(3) 0.109(5) -0.007(3) -0.023(4) -0.012(3)
C37 0.121(8) 0.180(9) 0.119(7) 0.058(6) 0.043(6) 0.002(6)
C38 0.19(2) 0.22(2) 0.102(12) -0.023(12) 0.043(13) 0.027(15)
C39 0.123(14) 0.29(4) 0.189(17) 0.05(2) 0.093(12) -0.011(15)
C38' 0.27(8) 0.33(6) 0.12(4) -0.07(4) 0.13(4) -0.08(6)
C39' 0.15(3) 0.26(6) 0.16(2) 0.04(3) 0.042(19) -0.11(4)
O1 0.228(6) 0.215(5) 0.096(3) 0.059(4) -0.047(4) -0.029(5)
O2 0.098(3) 0.078(2) 0.080(2) -0.0012(18) 0.002(2) -0.0095(19)
O3 0.131(4) 0.100(3) 0.174(4) 0.044(3) -0.028(3) 0.012(3)
O4 0.090(3) 0.093(2) 0.089(3) 0.020(2) 0.015(2) 0.013(2)
Se1 0.0599(4) 0.1023(4) 0.0897(4) -0.0259(3) -0.0205(3) 0.0080(3)

loop_
_atom_type_symbol
_atom_type_description
_atom_type_scat_dispersion_real
_atom_type_scat_dispersion_imag
_atom_type_scat_source
C C 0.0033 0.0016 'International Tables Vol C Tables 4.2.6.8 and 6.1.1.4'
H H 0.0000 0.0000 'International Tables Vol C Tables 4.2.6.8 and 6.1.1.4'
Se Se -0.0929 2.2259 'International Tables Vol C Tables 4.2.6.8 and 6.1.1.4'
O O 0.0106 0.0060 'International Tables Vol C Tables 4.2.6.8 and 6.1.1.4'

loop_
_geom_angle_atom_site_label_1
_geom_angle_atom_site_label_2
_geom_angle_atom_site_label_3
_geom_angle
C6 C1 C2 122.7(4)
C6 C1 Se1 113.8(3)
C2 C1 Se1 123.4(4)
C3 C2 C1 118.4(5)
C3 C2 H2 120.8
C1 C2 H2 120.8
C2 C3 C4 120.1(5)
C2 C3 H3 119.9
C4 C3 H3 119.9
C3 C4 C5 120.9(5)
C3 C4 H4 119.6
C5 C4 H4 119.6
C6 C5 C4 120.7(5)
C6 C5 H5 119.6
C4 C5 H5 119.6
C5 C6 C1 117.1(4)
C5 C6 C7 129.0(4)
C1 C6 C7 113.9(4)
C8 C7 C15 119.1(4)
C8 C7 C6 129.0(4)
C15 C7 C6 111.8(4)
C7 C8 C9 119.0(4)
C7 C8 C16 123.9(4)
C9 C8 C16 117.1(4)
C10 C9 C8 120.6(4)
C10 C9 C23 118.7(4)
C8 C9 C23 120.6(4)
C14 C10 C9 120.2(4)
C14 C10 C11 112.6(4)
C9 C10 C11 127.2(4)
C10 C11 C12 102.9(4)
C10 C11 H11A 111.2
C12 C11 H11A 111.2
C10 C11 H11B 111.2
C12 C11 H11B 111.2
H11A C11 H11B 109.1
C32 C12 C36 108.5(4)
C32 C12 C13 109.8(5)
C36 C12 C13 111.5(5)
C32 C12 C11 111.5(5)
C36 C12 C11 108.3(5)
C13 C12 C11 107.4(4)
C14 C13 C12 104.3(4)
C14 C13 H13A 110.9
C12 C13 H13A 110.9
C14 C13 H13B 110.9
C12 C13 H13B 110.9
H13A C13 H13B 108.9
C10 C14 C15 119.8(4)
C10 C14 C13 112.2(4)
C15 C14 C13 127.9(4)
C14 C15 C7 121.3(4)
C14 C15 Se1 123.9(3)
C7 C15 Se1 114.7(3)
C17 C16 C21 118.2(4)
C17 C16 C8 121.0(4)
C21 C16 C8 120.7(4)
C16 C17 C18 121.6(4)
C16 C17 H17 119.2
C18 C17 H17 119.2
C19 C18 C17 119.2(4)
C19 C18 C22 121.0(5)
C17 C18 C22 119.8(5)
C18 C19 C20 120.5(4)
C18 C19 H19 119.8
C20 C19 H19 119.8
C21 C20 C19 119.6(5)
C21 C20 H20 120.2
C19 C20 H20 120.2
C20 C21 C16 120.9(4)
C20 C21 H21 119.5
C16 C21 H21 119.5
C18 C22 H22A 109.5
C18 C22 H22B 109.5
H22A C22 H22B 109.5
C18 C22 H22C 109.5
H22A C22 H22C 109.5
H22B C22 H22C 109.5
C24 C23 C9 177.5(5)
C23 C24 C25 176.5(5)
C30 C25 C26 119.3(5)
C30 C25 C24 120.3(5)
C26 C25 C24 120.3(5)
C27 C26 C25 120.0(6)
C27 C26 H26 120.0
C25 C26 H26 120.0
C28 C27 C26 119.6(7)
C28 C27 H27 120.2
C26 C27 H27 120.2
C27 C28 C29 123.4(7)
C27 C28 H28 118.3
C29 C28 H28 118.3
C28 C29 C30 116.7(6)
C28 C29 C31 122.6(8)
C30 C29 C31 120.6(8)
C25 C30 C29 120.9(6)
C25 C30 H30 119.5
C29 C30 H30 119.5
C29 C31 H31A 109.5
C29 C31 H31B 109.5
H31A C31 H31B 109.5
C29 C31 H31C 109.5
H31A C31 H31C 109.5
H31B C31 H31C 109.5
O1 C32 O2 123.9(6)
O1 C32 C12 125.6(6)
O2 C32 C12 110.5(5)
C35 C33 O2 107.7(6)
C35 C33 C34 114.2(8)
O2 C33 C34 106.4(6)
C35 C33 H33 109.5
O2 C33 H33 109.5
C34 C33 H33 109.5
C33 C34 H34A 109.5
C33 C34 H34B 109.5
H34A C34 H34B 109.5
C33 C34 H34C 109.5
H34A C34 H34C 109.5
H34B C34 H34C 109.5
C33 C35 H35A 109.5
C33 C35 H35B 109.5
H35A C35 H35B 109.5
C33 C35 H35C 109.5
H35A C35 H35C 109.5
H35B C35 H35C 109.5
O3 C36 O4 123.4(6)
O3 C36 C12 125.2(6)
O4 C36 C12 111.4(5)
C38' C37 O4 112(2)
C38' C37 C39 68(3)
O4 C37 C39 108.8(9)
C38' C37 C38 39(4)
O4 C37 C38 106.1(9)
C39 C37 C38 106.3(18)
C38' C37 C39' 122(3)
O4 C37 C39' 96.8(14)
C39 C37 C39' 55.8(16)
C38 C37 C39' 155(2)
C38' C37 H37 133.0
O4 C37 H37 111.8
C39 C37 H37 111.8
C38 C37 H37 111.8
C39' C37 H37 66.9
C37 C38 H38A 109.5
C37 C38 H38B 109.5
C37 C38 H38C 109.5
C37 C39 H39A 109.5
C37 C39 H39B 109.5
C37 C39 H39C 109.5
C37 C38' H38D 109.5
C37 C38' H38E 109.5
H38D C38' H38E 109.5
C37 C38' H38F 109.5
H38D C38' H38F 109.5
H38E C38' H38F 109.5
C37 C39' H39D 109.5
C37 C39' H39E 109.5
H39D C39' H39E 109.5
C37 C39' H39F 109.5
H39D C39' H39F 109.5
H39E C39' H39F 109.5
C32 O2 C33 119.5(5)
C36 O4 C37 120.1(5)
C15 Se1 C1 85.7(2)

loop_
_geom_bond_atom_site_label_1
_geom_bond_atom_site_label_2
_geom_bond_distance
C1 C6 1.391(6)
C1 C2 1.395(6)
C1 Se1 1.878(5)
C2 C3 1.362(7)
C2 H2 0.9300
C3 C4 1.380(7)
C3 H3 0.9300
C4 C5 1.384(7)
C4 H4 0.9300
C5 C6 1.377(6)
C5 H5 0.9300
C6 C7 1.462(6)
C7 C8 1.401(5)
C7 C15 1.404(5)
C8 C9 1.403(6)
C8 C16 1.488(5)
C9 C10 1.394(6)
C9 C23 1.441(6)
C10 C14 1.377(6)
C10 C11 1.507(6)
C11 C12 1.585(6)
C11 H11A 0.9700
C11 H11B 0.9700
C12 C32 1.487(7)
C12 C36 1.506(7)
C12 C13 1.548(7)
C13 C14 1.502(6)
C13 H13A 0.9700
C13 H13B 0.9700
C14 C15 1.377(6)
C15 Se1 1.869(4)
C16 C17 1.374(5)
C16 C21 1.377(5)
C17 C18 1.377(6)
C17 H17 0.9300
C18 C19 1.364(7)
C18 C22 1.527(8)
C19 C20 1.376(6)
C19 H19 0.9300
C20 C21 1.375(6)
C20 H20 0.9300
C21 H21 0.9300
C22 H22A 0.9600
C22 H22B 0.9600
C22 H22C 0.9600
C23 C24 1.189(6)
C24 C25 1.433(7)
C25 C30 1.359(6)
C25 C26 1.377(7)
C26 C27 1.362(8)
C26 H26 0.9300
C27 C28 1.336(9)
C27 H27 0.9300
C28 C29 1.354(9)
C28 H28 0.9300
C29 C30 1.403(8)
C29 C31 1.475(8)
C30 H30 0.9300
C31 H31A 0.9600
C31 H31B 0.9600
C31 H31C 0.9600
C32 O1 1.185(6)
C32 O2 1.310(6)
C33 C35 1.442(9)
C33 O2 1.462(7)
C33 C34 1.489(9)
C33 H33 0.9800
C34 H34A 0.9600
C34 H34B 0.9600
C34 H34C 0.9600
C35 H35A 0.9600
C35 H35B 0.9600
C35 H35C 0.9600
C36 O3 1.201(6)
C36 O4 1.321(6)
C37 C38' 1.18(5)
C37 O4 1.423(9)
C37 C39 1.515(18)
C37 C38 1.63(3)
C37 C39' 1.66(4)
C37 H37 0.9800
C38 H38A 0.9600
C38 H38B 0.9600
C38 H38C 0.9600
C39 H39A 0.9600
C39 H39B 0.9600
C39 H39C 0.9600
C38' H38D 0.9600
C38' H38E 0.9600
C38' H38F 0.9600
C39' H39D 0.9600
C39' H39E 0.9600
C39' H39F 0.9600
